data_2207383
loop_
_publ_author_name
'Sankovi\'c, Kre\<simir'
'Prugove\<cki, Biserka'
'Matkovi\'c-\<Calogovi\'c, Dubravka'

_publ_section_title
;
 2-Thiocytosinium bromide
;
_journal_coeditor_code WM6104
_journal_issue 11
_journal_name_full 'Acta Crystallographica Section E'
_journal_page_first o3846
_journal_page_last o3848
_journal_paper_doi 10.1107/S1600536805033659
_journal_volume 61
_journal_year 2005
_chemical_formula_iupac 'C4 H6 N3 S + , Br -'
_chemical_formula_moiety 'C4 H6 N3 S + , Br -'
_chemical_formula_sum 'C4 H6 Br N3 S'
_chemical_formula_weight 208.09
_chemical_name_common '2-thiocytosinium bromide'
_chemical_name_systematic
;
4-amino-2-thioxo-2,3-dihydropyrimidin-1-ium bromide
;
_space_group_IT_number 14
_symmetry_cell_setting monoclinic
_symmetry_space_group_name_Hall '-P 2ybc'
_symmetry_space_group_name_H-M 'P 1 21/c 1'
_atom_sites_solution_hydrogens difmap
_atom_sites_solution_primary direct
_atom_sites_solution_secondary difmap
_audit_creation_method SHELXL97
_cell_angle_alpha 90.00
_cell_angle_beta 97.480(6)
_cell_angle_gamma 90.00
_cell_formula_units_Z 8
_cell_length_a 10.1400(8)
_cell_length_b 14.2835(9)
_cell_length_c 10.4195(7)
_cell_measurement_reflns_used 1059
_cell_measurement_temperature 295(2)
_cell_measurement_theta_max 26.0
_cell_measurement_theta_min 8.0
_cell_volume 1496.26(18)
_computing_cell_refinement 'CrysAlis RED (Oxford Diffraction, 2003)'
_computing_data_collection 'CrysAlis CCD (Oxford Diffraction, 2003)'
_computing_data_reduction 'CrysAlis RED'
_computing_molecular_graphics 'PLATON (Spek, 2003)'
_computing_publication_material SHELXL97
_computing_structure_refinement 'SHELXL97 (Sheldrick, 1997)'
_computing_structure_solution 'SHELXS97 (Sheldrick, 1997)'
_diffrn_ambient_temperature 295(2)
_diffrn_measured_fraction_theta_full 0.988
_diffrn_measured_fraction_theta_max 0.988
_diffrn_measurement_device_type 'Oxford Diffraction Xcalibur CCD'
_diffrn_measurement_method \w
_diffrn_radiation_monochromator graphite
_diffrn_radiation_source 'fine-focus sealed tube'
_diffrn_radiation_type MoK\a
_diffrn_radiation_wavelength 0.71073
_diffrn_reflns_av_R_equivalents 0.0264
_diffrn_reflns_av_sigmaI/netI 0.0237
_diffrn_reflns_limit_h_max 14
_diffrn_reflns_limit_h_min -14
_diffrn_reflns_limit_k_max 19
_diffrn_reflns_limit_k_min -20
_diffrn_reflns_limit_l_max 14
_diffrn_reflns_limit_l_min -14
_diffrn_reflns_number 19999
_diffrn_reflns_theta_full 29.99
_diffrn_reflns_theta_max 29.99
_diffrn_reflns_theta_min 4.05
_diffrn_standards_decay_% 0
_diffrn_standards_number 0
_exptl_absorpt_coefficient_mu 5.689
_exptl_absorpt_correction_T_max 0.382
_exptl_absorpt_correction_T_min 0.131
_exptl_absorpt_correction_type numerical
_exptl_absorpt_process_details '(CrysAlis RED; Oxford Diffraction, 2003)'
_exptl_crystal_colour colourless
_exptl_crystal_density_diffrn 1.847
_exptl_crystal_description prism
_exptl_crystal_F_000 816
_exptl_crystal_size_max 0.38
_exptl_crystal_size_mid 0.34
_exptl_crystal_size_min 0.17
_refine_diff_density_max 1.017
_refine_diff_density_min -0.996
_refine_ls_extinction_coef 0.0020(3)
_refine_ls_extinction_expression Fc^*^=kFc[1+0.001xFc^2^\l^3^/sin(2\q)]^-1/4^
_refine_ls_extinction_method 'SHELXL97 (Sheldrick, 1997)'
_refine_ls_goodness_of_fit_ref 1.106
_refine_ls_hydrogen_treatment refU
_refine_ls_matrix_type full
_refine_ls_number_parameters 212
_refine_ls_number_reflns 4311
_refine_ls_number_restraints 0
_refine_ls_restrained_S_all 1.106
_refine_ls_R_factor_all 0.0481
_refine_ls_R_factor_gt 0.0318
_refine_ls_shift/su_max 0.001
_refine_ls_shift/su_mean 0.000
_refine_ls_structure_factor_coef Fsqd
_refine_ls_weighting_details 'w = 1/[\s^2^(Fo^2^)+(0.0377P)^2^+0.681P] where P = (Fo^2^+2Fc^2^)/3'
_refine_ls_weighting_scheme calc
_refine_ls_wR_factor_gt 0.0744
_refine_ls_wR_factor_ref 0.0821
_reflns_number_gt 3371
_reflns_number_total 4311
_reflns_threshold_expression I>2\s(I)
_cod_data_source_file wm6104.cif
_cod_data_source_block I
_cod_original_sg_symbol_H-M 'P 21/c'
_cod_database_code 2207383
_cod_database_fobs_code 2207383

loop_
_symmetry_equiv_pos_as_xyz
'x, y, z'
'-x, y+1/2, -z+1/2'
'-x, -y, -z'
'x, -y-1/2, z-1/2'

loop_
_atom_site_label
_atom_site_fract_x
_atom_site_fract_y
_atom_site_fract_z
_atom_site_U_iso_or_equiv
_atom_site_adp_type
_atom_site_calc_flag
_atom_site_occupancy
_atom_site_type_symbol
C21 0.9735(3) 0.91713(19) 0.7966(3) 0.0419(6) Uani d 1 C
C41 0.8668(2) 0.77737(19) 0.8617(2) 0.0347(5) Uani d 1 C
C51 0.7871(3) 0.8328(2) 0.9358(3) 0.0389(6) Uani d 1 C
C61 0.8036(3) 0.9252(2) 0.9341(3) 0.0404(6) Uani d 1 C
C22 0.5187(2) 0.36193(19) 0.2576(2) 0.0341(5) Uani d 1 C
C42 0.6601(3) 0.33625(19) 0.0914(2) 0.0337(5) Uani d 1 C
C52 0.6410(3) 0.2385(2) 0.1005(3) 0.0407(6) Uani d 1 C
C62 0.5628(3) 0.2073(2) 0.1855(3) 0.0423(6) Uani d 1 C
N11 0.8941(2) 0.96589(17) 0.8662(2) 0.0422(6) Uani d 1 N
N41 0.8580(3) 0.68669(19) 0.8552(3) 0.0517(7) Uani d 1 N
N31 0.9535(2) 0.82277(16) 0.7960(2) 0.0370(5) Uani d 1 N
N12 0.5039(2) 0.26778(17) 0.2612(2) 0.0387(5) Uani d 1 N
N42 0.7343(3) 0.3748(2) 0.0121(3) 0.0507(7) Uani d 1 N
N32 0.5975(2) 0.39254(15) 0.1697(2) 0.0313(4) Uani d 1 N
S21 1.08818(12) 0.96607(6) 0.71975(13) 0.0846(4) Uani d 1 S
S22 0.45056(9) 0.43506(6) 0.35213(9) 0.0564(2) Uani d 1 S
Br11 0.88089(3) 0.190066(19) 0.87814(3) 0.03841(9) Uani d 1 Br
Br12 0.66219(3) 0.610492(19) 0.07854(3) 0.03948(9) Uani d 1 Br
H51 0.725(3) 0.806(2) 0.981(3) 0.047(9) Uiso d 1 H
H61 0.754(3) 0.970(3) 0.977(3) 0.054(9) Uiso d 1 H
H52 0.679(3) 0.197(2) 0.056(3) 0.041(8) Uiso d 1 H
H62 0.540(3) 0.140(3) 0.194(3) 0.046(8) Uiso d 1 H
H11 0.897(2) 1.025(2) 0.867(2) 0.025(7) Uiso d 1 H
H31 0.996(4) 0.790(3) 0.751(4) 0.068(12) Uiso d 1 H
H12 0.450(3) 0.247(2) 0.308(3) 0.038(8) Uiso d 1 H
H32 0.609(3) 0.450(3) 0.169(3) 0.046(9) Uiso d 1 H
H121 0.814(3) 0.658(3) 0.907(3) 0.046(9) Uiso d 1 H
H221 0.736(3) 0.428(3) 0.019(3) 0.044(10) Uiso d 1 H
H222 0.783(3) 0.338(2) -0.029(3) 0.046(9) Uiso d 1 H
H122 0.896(4) 0.655(3) 0.812(4) 0.057(11) Uiso d 1 H

loop_
_atom_site_aniso_label
_atom_site_aniso_U_11
_atom_site_aniso_U_22
_atom_site_aniso_U_33
_atom_site_aniso_U_12
_atom_site_aniso_U_13
_atom_site_aniso_U_23
C21 0.0507(16) 0.0294(14) 0.0495(16) -0.0029(11) 0.0214(13) -0.0007(12)
C41 0.0386(13) 0.0291(13) 0.0385(14) -0.0018(10) 0.0132(11) -0.0020(11)
C51 0.0403(14) 0.0387(15) 0.0411(15) -0.0023(11) 0.0181(12) 0.0008(12)
C61 0.0428(14) 0.0382(15) 0.0432(15) 0.0037(12) 0.0175(12) -0.0041(12)
C22 0.0365(13) 0.0336(13) 0.0336(13) -0.0014(10) 0.0101(10) 0.0003(11)
C42 0.0384(13) 0.0304(13) 0.0341(13) 0.0019(10) 0.0115(10) 0.0000(10)
C52 0.0484(15) 0.0312(14) 0.0445(15) 0.0034(12) 0.0143(12) -0.0072(12)
C62 0.0507(16) 0.0270(14) 0.0503(16) -0.0034(11) 0.0105(13) -0.0042(12)
N11 0.0523(14) 0.0245(12) 0.0544(15) -0.0008(10) 0.0243(11) -0.0064(10)
N41 0.0661(18) 0.0283(13) 0.0680(18) -0.0030(11) 0.0366(15) -0.0036(12)
N31 0.0409(12) 0.0308(11) 0.0431(13) -0.0002(9) 0.0202(10) -0.0058(10)
N12 0.0438(12) 0.0342(12) 0.0416(12) -0.0058(10) 0.0185(10) 0.0024(10)
N42 0.0634(17) 0.0387(16) 0.0574(17) 0.0050(13) 0.0366(14) -0.0018(13)
N32 0.0392(11) 0.0239(11) 0.0329(11) 0.0004(9) 0.0131(9) 0.0005(9)
S21 0.1076(8) 0.0373(4) 0.1284(9) -0.0138(5) 0.0896(7) -0.0057(5)
S22 0.0750(5) 0.0424(4) 0.0608(5) 0.0033(4) 0.0428(4) -0.0057(4)
Br11 0.04337(16) 0.02955(14) 0.04514(16) 0.00191(10) 0.01647(11) 0.00051(11)
Br12 0.04766(16) 0.03080(15) 0.04187(16) 0.00000(11) 0.01296(11) 0.00186(11)

loop_
_atom_type_symbol
_atom_type_description
_atom_type_scat_dispersion_real
_atom_type_scat_dispersion_imag
_atom_type_scat_source
C C 0.0033 0.0016 'International Tables Vol C Tables 4.2.6.8 and 6.1.1.4'
H H 0.0000 0.0000 'International Tables Vol C Tables 4.2.6.8 and 6.1.1.4'
N N 0.0061 0.0033 'International Tables Vol C Tables 4.2.6.8 and 6.1.1.4'
S S 0.1246 0.1234 'International Tables Vol C Tables 4.2.6.8 and 6.1.1.4'
Br Br -0.2901 2.4595 'International Tables Vol C Tables 4.2.6.8 and 6.1.1.4'

loop_
_geom_angle_atom_site_label_1
_geom_angle_atom_site_label_2
_geom_angle_atom_site_label_3
_geom_angle
_geom_angle_publ_flag
N11 C21 N31 114.5(2) y
N11 C21 S21 123.4(2) y
N31 C21 S21 122.0(2) y
N41 C41 N31 119.9(2) y
N41 C41 C51 122.7(3) y
N31 C41 C51 117.4(2) y
C61 C51 C41 117.5(2) y
C61 C51 H51 121(2) ?
C41 C51 H51 122(2) ?
C51 C61 N11 121.7(3) y
C51 C61 H61 125(2) ?
N11 C61 H61 113(2) ?
N12 C22 N32 114.4(2) y
N12 C22 S22 123.8(2) y
N32 C22 S22 121.7(2) y
N42 C42 N32 118.8(3) y
N42 C42 C52 123.5(3) y
N32 C42 C52 117.7(2) y
C62 C52 C42 118.1(3) y
C62 C52 H52 118(2) ?
C42 C52 H52 124(2) ?
C52 C62 N12 121.0(3) y
C52 C62 H62 123.2(18) ?
N12 C62 H62 115.8(18) ?
C21 N11 C61 123.4(3) y
C21 N11 H11 119.6(18) ?
C61 N11 H11 116.9(18) ?
C41 N41 H121 119(2) ?
C41 N41 H122 125(3) ?
H121 N41 H122 115(4) ?
C41 N31 C21 125.4(2) y
C41 N31 H31 116(3) ?
C21 N31 H31 118(3) ?
C22 N12 C62 123.8(2) y
C22 N12 H12 117(2) ?
C62 N12 H12 119(2) ?
C42 N42 H221 112(3) ?
C42 N42 H222 118(2) ?
H221 N42 H222 130(3) ?
C42 N32 C22 125.0(2) y
C42 N32 H32 120(2) ?
C22 N32 H32 115(2) ?

loop_
_geom_bond_atom_site_label_1
_geom_bond_atom_site_label_2
_geom_bond_distance
_geom_bond_publ_flag
C21 N11 1.346(4) y
C21 N31 1.363(4) y
C21 S21 1.650(3) y
C41 N41 1.299(4) y
C41 N31 1.349(3) y
C41 C51 1.428(4) y
C51 C61 1.330(4) y
C51 H51 0.92(3) ?
C61 N11 1.360(4) y
C61 H61 0.96(4) ?
C22 N12 1.354(4) y
C22 N32 1.364(3) y
C22 S22 1.647(3) y
C42 N42 1.309(3) y
C42 N32 1.360(3) y
C42 C52 1.415(4) y
C52 C62 1.339(4) y
C52 H52 0.87(3) ?
C62 N12 1.360(4) y
C62 H62 0.99(4) ?
N11 H11 0.84(3) y
N41 H121 0.85(4) ?
N41 H122 0.78(4) ?
N31 H31 0.82(4) ?
N12 H12 0.83(3) ?
N42 H221 0.76(4) ?
N42 H222 0.88(4) ?
N32 H32 0.83(4) ?

loop_
_geom_hbond_atom_site_label_D
_geom_hbond_atom_site_label_H
_geom_hbond_atom_site_label_A
_geom_hbond_site_symmetry_A
_geom_hbond_distance_DH
_geom_hbond_distance_HA
_geom_hbond_distance_DA
_geom_hbond_angle_DHA
N11 H11 Br11 1_565 0.85(3) 2.37(3) 3.208(2) 173.4(18)
N12 H12 Br12 2_645 0.83(3) 2.62(3) 3.377(2) 153(3)
N31 H31 Br11 2_756 0.82(4) 2.42(4) 3.240(2) 179(6)
N32 H32 Br12 . 0.83(4) 2.56(4) 3.345(2) 158(3)
N41 H121 Br12 1_556 0.85(3) 2.60(3) 3.427(3) 166(4)
N41 H122 S21 2_746 0.78(4) 2.73(4) 3.309(3) 134(4)
N42 H221 Br12 . 0.76(4) 2.80(4) 3.533(3) 161(3)
N42 H222 Br11 1_554 0.87(3) 2.58(3) 3.415(3) 162(3)

loop_
_geom_torsion_atom_site_label_1
_geom_torsion_atom_site_label_2
_geom_torsion_atom_site_label_3
_geom_torsion_atom_site_label_4
_geom_torsion
N41 C41 C51 C61 -179.2(3)
N31 C41 C51 C61 0.3(4)
C41 C51 C61 N11 -0.9(5)
N42 C42 C52 C62 180.0(3)
N32 C42 C52 C62 -0.1(4)
C42 C52 C62 N12 -0.2(5)
N31 C21 N11 C61 1.9(4)
S21 C21 N11 C61 -177.0(3)
C51 C61 N11 C21 -0.3(5)
N41 C41 N31 C21 -178.9(3)
C51 C41 N31 C21 1.6(4)
N11 C21 N31 C41 -2.6(4)
S21 C21 N31 C41 176.4(2)
N32 C22 N12 C62 0.6(4)
S22 C22 N12 C62 -178.3(2)
C52 C62 N12 C22 0.0(5)
N42 C42 N32 C22 -179.3(3)
C52 C42 N32 C22 0.8(4)
N12 C22 N32 C42 -1.0(4)
S22 C22 N32 C42 177.9(2)

loop_
_cod_related_entry_id
_cod_related_entry_database
_cod_related_entry_code
1 ChemSpider 30654891
